data_4312596
loop_
_publ_author_name
'Susan E. Latturner'
'Daniel Bilc'
'S. D. Mahanti'
'Mercouri G. Kanatzidis'

_publ_contact_author
; 
     Prof. M. G. Kanatzidis
     Department of Chemistry
     Michigan State University
     East Lansing, MI  48824    
;
_publ_contact_author_email kanatzid@cem.msu.edu
_publ_contact_author_phone '(517) 355-9715'
_publ_section_title
;
 RE2MAl6Si4 (RE = Gd, Tb, Dy; M = Au, Pt): Layered Quaternary
 Intermetallics Featuring CaAl2Si2-Type and YNiAl4Ge2-Type Slabs Grown
 from Aluminum Flux
;
_journal_name_full 'Inorganic Chemistry'
_journal_page_first 7959
_journal_page_last 7966
_journal_paper_doi 10.1021/ic0346432
_journal_volume 42
_journal_year 2003
_chemical_formula_sum 'Al6 Au Gd2 Si4'
_chemical_formula_weight 785.71
_chemical_name_systematic
; 
 ? 
;
_space_group_IT_number 166
_symmetry_cell_setting rhombohedral
_symmetry_space_group_name_Hall '-R 3 2"'
_symmetry_space_group_name_H-M 'R -3 m :H'
_atom_sites_solution_hydrogens geom
_atom_sites_solution_primary direct
_atom_sites_solution_secondary difmap
_audit_creation_method SHELXL-97
_cell_angle_alpha 90.00
_cell_angle_beta 90.00
_cell_angle_gamma 120.00
_cell_formula_units_Z 3
_cell_length_a 4.1749(8)
_cell_length_b 4.1749(8)
_cell_length_c 50.593(15)
_cell_measurement_temperature 293(2)
_cell_volume 763.7(3)
_computing_structure_refinement 'SHELXL-97 (Sheldrick, 1997)'
_computing_structure_solution 'SHELXS-97 (Sheldrick, 1990)'
_diffrn_ambient_temperature 293(2)
_diffrn_measured_fraction_theta_full 0.937
_diffrn_measured_fraction_theta_max 0.937
_diffrn_radiation_monochromator graphite
_diffrn_radiation_source 'fine-focus sealed tube'
_diffrn_radiation_type MoK\a
_diffrn_radiation_wavelength 0.71073
_diffrn_reflns_av_R_equivalents 0.0438
_diffrn_reflns_av_sigmaI/netI 0.0253
_diffrn_reflns_limit_h_max 7
_diffrn_reflns_limit_h_min -6
_diffrn_reflns_limit_k_max 7
_diffrn_reflns_limit_k_min -7
_diffrn_reflns_limit_l_max 85
_diffrn_reflns_limit_l_min -85
_diffrn_reflns_number 4043
_diffrn_reflns_theta_full 37.57
_diffrn_reflns_theta_max 37.57
_diffrn_reflns_theta_min 11.34
_exptl_absorpt_coefficient_mu 18.781
_exptl_crystal_density_diffrn 5.125
_exptl_crystal_density_method 'not measured'
_exptl_crystal_F_000 682
_refine_diff_density_max 2.352
_refine_diff_density_min -3.324
_refine_diff_density_rms 0.316
_refine_ls_extinction_coef 0.0046(3)
_refine_ls_extinction_expression Fc^*^=kFc[1+0.001xFc^2^\l^3^/sin(2\q)]^-1/4^
_refine_ls_extinction_method SHELXL
_refine_ls_goodness_of_fit_ref 1.012
_refine_ls_hydrogen_treatment mixed
_refine_ls_matrix_type full
_refine_ls_number_parameters 22
_refine_ls_number_reflns 561
_refine_ls_number_restraints 0
_refine_ls_restrained_S_all 1.012
_refine_ls_R_factor_all 0.0264
_refine_ls_R_factor_gt 0.0213
_refine_ls_shift/su_max 0.000
_refine_ls_shift/su_mean 0.000
_refine_ls_structure_factor_coef Fsqd
_refine_ls_weighting_details 'calc w=1/[\s^2^(Fo^2^)+(0.0268P)^2^+0.0000P] where P=(Fo^2^+2Fc^2^)/3'
_refine_ls_weighting_scheme calc
_refine_ls_wR_factor_gt 0.0453
_refine_ls_wR_factor_ref 0.0467
_reflns_number_gt 485
_reflns_number_total 561
_reflns_threshold_expression >2sigma(I)
_cod_data_source_file ic0346432si20030609_054510_2.cif
_cod_data_source_block 2sl271h
_cod_original_sg_symbol_H-M 'R -3 m'
_cod_database_code 4312596

loop_
_symmetry_equiv_pos_as_xyz
'x, y, z'
'-y, x-y, z'
'-x+y, -x, z'
'y, x, -z'
'x-y, -y, -z'
'-x, -x+y, -z'
'x+2/3, y+1/3, z+1/3'
'-y+2/3, x-y+1/3, z+1/3'
'-x+y+2/3, -x+1/3, z+1/3'
'y+2/3, x+1/3, -z+1/3'
'x-y+2/3, -y+1/3, -z+1/3'
'-x+2/3, -x+y+1/3, -z+1/3'
'x+1/3, y+2/3, z+2/3'
'-y+1/3, x-y+2/3, z+2/3'
'-x+y+1/3, -x+2/3, z+2/3'
'y+1/3, x+2/3, -z+2/3'
'x-y+1/3, -y+2/3, -z+2/3'
'-x+1/3, -x+y+2/3, -z+2/3'
'-x, -y, -z'
'y, -x+y, -z'
'x-y, x, -z'
'-y, -x, z'
'-x+y, y, z'
'x, x-y, z'
'-x+2/3, -y+1/3, -z+1/3'
'y+2/3, -x+y+1/3, -z+1/3'
'x-y+2/3, x+1/3, -z+1/3'
'-y+2/3, -x+1/3, z+1/3'
'-x+y+2/3, y+1/3, z+1/3'
'x+2/3, x-y+1/3, z+1/3'
'-x+1/3, -y+2/3, -z+2/3'
'y+1/3, -x+y+2/3, -z+2/3'
'x-y+1/3, x+2/3, -z+2/3'
'-y+1/3, -x+2/3, z+2/3'
'-x+y+1/3, y+2/3, z+2/3'
'x+1/3, x-y+2/3, z+2/3'

loop_
_atom_site_label
_atom_site_type_symbol
_atom_site_fract_x
_atom_site_fract_y
_atom_site_fract_z
_atom_site_U_iso_or_equiv
_atom_site_adp_type
_atom_site_occupancy
_atom_site_symmetry_multiplicity
_atom_site_calc_flag
_atom_site_refinement_flags
_atom_site_disorder_assembly
_atom_site_disorder_group
Au1 Au 0.0000 0.0000 0.0000 0.00624(10) Uani 1 12 d S . .
Gd2 Gd 0.3333 -0.3333 0.100767(6) 0.00740(10) Uani 1 6 d S . .
Si1 Si 0.0000 0.0000 0.13538(4) 0.0087(3) Uani 1 6 d S . .
Si2 Si -0.3333 0.3333 0.06673(3) 0.0071(3) Uani 1 6 d S . .
Al1 Al -0.3333 0.3333 0.14799(4) 0.0098(4) Uani 1 6 d S . .
Al2 Al -0.3333 0.3333 0.01598(4) 0.0075(3) Uani 1 6 d S . .
Al3 Al 0.0000 0.0000 0.05126(4) 0.0092(3) Uani 1 6 d S . .

loop_
_atom_site_aniso_label
_atom_site_aniso_U_11
_atom_site_aniso_U_22
_atom_site_aniso_U_33
_atom_site_aniso_U_23
_atom_site_aniso_U_13
_atom_site_aniso_U_12
Au1 0.00587(11) 0.00587(11) 0.00698(14) 0.000 0.000 0.00294(6)
Gd2 0.00756(12) 0.00756(12) 0.00709(14) 0.000 0.000 0.00378(6)
Si1 0.0091(5) 0.0091(5) 0.0079(7) 0.000 0.000 0.0046(2)
Si2 0.0072(4) 0.0072(4) 0.0067(7) 0.000 0.000 0.0036(2)
Al1 0.0101(5) 0.0101(5) 0.0092(8) 0.000 0.000 0.0051(3)
Al2 0.0070(5) 0.0070(5) 0.0084(8) 0.000 0.000 0.0035(2)
Al3 0.0096(5) 0.0096(5) 0.0082(7) 0.000 0.000 0.0048(3)

loop_
_atom_type_symbol
_atom_type_description
_atom_type_scat_dispersion_real
_atom_type_scat_dispersion_imag
_atom_type_scat_source
Al Al 0.0645 0.0514 'International Tables Vol C Tables 4.2.6.8 and 6.1.1.4'
Si Si 0.0817 0.0704 'International Tables Vol C Tables 4.2.6.8 and 6.1.1.4'
Gd Gd -0.1653 3.9035 'International Tables Vol C Tables 4.2.6.8 and 6.1.1.4'
Au Au -2.0133 8.8022 'International Tables Vol C Tables 4.2.6.8 and 6.1.1.4'

loop_
_geom_angle_atom_site_label_1
_geom_angle_atom_site_label_2
_geom_angle_atom_site_label_3
_geom_angle
_geom_angle_site_symmetry_1
_geom_angle_site_symmetry_3
_geom_angle_publ_flag
Al2 Au1 Al2 110.38(4) 19 19_455 ?
Al2 Au1 Al2 69.62(4) 19 1_655 ?
Al2 Au1 Al2 180.00(8) 19_455 1_655 ?
Al2 Au1 Al2 180.00(8) 19 . ?
Al2 Au1 Al2 69.62(4) 19_455 . ?
Al2 Au1 Al2 110.38(4) 1_655 . ?
Al2 Au1 Al2 110.38(4) 19 19_565 ?
Al2 Au1 Al2 110.38(4) 19_455 19_565 ?
Al2 Au1 Al2 69.62(4) 1_655 19_565 ?
Al2 Au1 Al2 69.62(4) . 19_565 ?
Al2 Au1 Al2 69.62(4) 19 1_545 ?
Al2 Au1 Al2 69.62(4) 19_455 1_545 ?
Al2 Au1 Al2 110.38(4) 1_655 1_545 ?
Al2 Au1 Al2 110.38(4) . 1_545 ?
Al2 Au1 Al2 180.00(8) 19_565 1_545 ?
Al2 Au1 Al3 108.54(4) 19 . ?
Al2 Au1 Al3 108.54(4) 19_455 . ?
Al2 Au1 Al3 71.46(4) 1_655 . ?
Al2 Au1 Al3 71.46(4) . . ?
Al2 Au1 Al3 108.54(4) 19_565 . ?
Al2 Au1 Al3 71.46(4) 1_545 . ?
Al2 Au1 Al3 71.46(4) 19 19 ?
Al2 Au1 Al3 71.46(4) 19_455 19 ?
Al2 Au1 Al3 108.54(4) 1_655 19 ?
Al2 Au1 Al3 108.54(4) . 19 ?
Al2 Au1 Al3 71.46(4) 19_565 19 ?
Al2 Au1 Al3 108.54(4) 1_545 19 ?
Al3 Au1 Al3 180.0 . 19 ?
Si2 Gd2 Si2 89.61(4) 1_545 1_655 ?
Si2 Gd2 Si2 89.61(4) 1_545 1_645 ?
Si2 Gd2 Si2 89.61(4) 1_655 1_645 ?
Si2 Gd2 Si1 179.54(4) 1_545 1_655 ?
Si2 Gd2 Si1 90.72(3) 1_655 1_655 ?
Si2 Gd2 Si1 90.72(3) 1_645 1_655 ?
Si2 Gd2 Si1 90.72(3) 1_545 . ?
Si2 Gd2 Si1 90.72(3) 1_655 . ?
Si2 Gd2 Si1 179.54(4) 1_645 . ?
Si1 Gd2 Si1 88.96(4) 1_655 . ?
Si2 Gd2 Si1 90.72(3) 1_545 1_545 ?
Si2 Gd2 Si1 179.54(4) 1_655 1_545 ?
Si2 Gd2 Si1 90.72(3) 1_645 1_545 ?
Si1 Gd2 Si1 88.96(4) 1_655 1_545 ?
Si1 Gd2 Si1 88.96(4) . 1_545 ?
Si2 Gd2 Al1 134.279(16) 1_545 1_655 ?
Si2 Gd2 Al1 80.29(4) 1_655 1_655 ?
Si2 Gd2 Al1 134.279(16) 1_645 1_655 ?
Si1 Gd2 Al1 45.486(17) 1_655 1_655 ?
Si1 Gd2 Al1 45.486(17) . 1_655 ?
Si1 Gd2 Al1 99.25(4) 1_545 1_655 ?
Si2 Gd2 Al1 80.29(4) 1_545 1_545 ?
Si2 Gd2 Al1 134.279(16) 1_655 1_545 ?
Si2 Gd2 Al1 134.279(16) 1_645 1_545 ?
Si1 Gd2 Al1 99.25(4) 1_655 1_545 ?
Si1 Gd2 Al1 45.486(17) . 1_545 ?
Si1 Gd2 Al1 45.486(17) 1_545 1_545 ?
Al1 Gd2 Al1 75.91(4) 1_655 1_545 ?
Si2 Gd2 Al1 134.279(16) 1_545 1_645 ?
Si2 Gd2 Al1 134.279(16) 1_655 1_645 ?
Si2 Gd2 Al1 80.29(4) 1_645 1_645 ?
Si1 Gd2 Al1 45.486(17) 1_655 1_645 ?
Si1 Gd2 Al1 99.25(4) . 1_645 ?
Si1 Gd2 Al1 45.486(17) 1_545 1_645 ?
Al1 Gd2 Al1 75.91(4) 1_655 1_645 ?
Al1 Gd2 Al1 75.91(4) 1_545 1_645 ?
Si2 Gd2 Al3 45.497(17) 1_545 1_545 ?
Si2 Gd2 Al3 98.36(4) 1_655 1_545 ?
Si2 Gd2 Al3 45.497(17) 1_645 1_545 ?
Si1 Gd2 Al3 134.750(18) 1_655 1_545 ?
Si1 Gd2 Al3 134.750(18) . 1_545 ?
Si1 Gd2 Al3 82.10(4) 1_545 1_545 ?
Al1 Gd2 Al3 178.65(3) 1_655 1_545 ?
Al1 Gd2 Al3 105.13(3) 1_545 1_545 ?
Al1 Gd2 Al3 105.13(3) 1_645 1_545 ?
Si2 Gd2 Al3 45.497(17) 1_545 . ?
Si2 Gd2 Al3 45.497(17) 1_655 . ?
Si2 Gd2 Al3 98.36(4) 1_645 . ?
Si1 Gd2 Al3 134.750(18) 1_655 . ?
Si1 Gd2 Al3 82.10(4) . . ?
Si1 Gd2 Al3 134.750(18) 1_545 . ?
Al1 Gd2 Al3 105.13(3) 1_655 . ?
Al1 Gd2 Al3 105.13(3) 1_545 . ?
Al1 Gd2 Al3 178.65(3) 1_645 . ?
Al3 Gd2 Al3 73.82(4) 1_545 . ?
Si2 Gd2 Al3 98.36(4) 1_545 1_655 ?
Si2 Gd2 Al3 45.497(17) 1_655 1_655 ?
Si2 Gd2 Al3 45.497(17) 1_645 1_655 ?
Si1 Gd2 Al3 82.10(4) 1_655 1_655 ?
Si1 Gd2 Al3 134.750(18) . 1_655 ?
Si1 Gd2 Al3 134.750(18) 1_545 1_655 ?
Al1 Gd2 Al3 105.13(3) 1_655 1_655 ?
Al1 Gd2 Al3 178.65(3) 1_545 1_655 ?
Al1 Gd2 Al3 105.13(3) 1_645 1_655 ?
Al3 Gd2 Al3 73.82(4) 1_545 1_655 ?
Al3 Gd2 Al3 73.82(4) . 1_655 ?
Al1 Si1 Al1 113.69(5) . 1_655 ?
Al1 Si1 Al1 113.69(5) . 1_545 ?
Al1 Si1 Al1 113.69(5) 1_655 1_545 ?
Al1 Si1 Al1 75.17(6) . 25_455 ?
Al1 Si1 Al1 75.18(6) 1_655 25_455 ?
Al1 Si1 Al1 75.18(6) 1_545 25_455 ?
Al1 Si1 Gd2 76.08(4) . 1_455 ?
Al1 Si1 Gd2 158.82(9) 1_655 1_455 ?
Al1 Si1 Gd2 76.07(4) 1_545 1_455 ?
Al1 Si1 Gd2 126.00(3) 25_455 1_455 ?
Al1 Si1 Gd2 158.82(9) . . ?
Al1 Si1 Gd2 76.08(4) 1_655 . ?
Al1 Si1 Gd2 76.07(4) 1_545 . ?
Al1 Si1 Gd2 126.00(3) 25_455 . ?
Gd2 Si1 Gd2 88.96(4) 1_455 . ?
Al1 Si1 Gd2 76.08(4) . 1_565 ?
Al1 Si1 Gd2 76.07(4) 1_655 1_565 ?
Al1 Si1 Gd2 158.82(9) 1_545 1_565 ?
Al1 Si1 Gd2 126.00(3) 25_455 1_565 ?
Gd2 Si1 Gd2 88.96(4) 1_455 1_565 ?
Gd2 Si1 Gd2 88.96(4) . 1_565 ?
Al3 Si2 Al3 110.91(6) . 1_455 ?
Al3 Si2 Al3 110.91(6) . 1_565 ?
Al3 Si2 Al3 110.91(6) 1_455 1_565 ?
Al3 Si2 Al2 72.01(6) . . ?
Al3 Si2 Al2 72.01(6) 1_455 . ?
Al3 Si2 Al2 72.01(6) 1_565 . ?
Al3 Si2 Gd2 78.03(4) . 1_565 ?
Al3 Si2 Gd2 162.45(8) 1_455 1_565 ?
Al3 Si2 Gd2 78.03(4) 1_565 1_565 ?
Al2 Si2 Gd2 125.54(3) . 1_565 ?
Al3 Si2 Gd2 78.03(4) . 1_455 ?
Al3 Si2 Gd2 78.03(4) 1_455 1_455 ?
Al3 Si2 Gd2 162.45(8) 1_565 1_455 ?
Al2 Si2 Gd2 125.54(3) . 1_455 ?
Gd2 Si2 Gd2 89.61(4) 1_565 1_455 ?
Al3 Si2 Gd2 162.45(8) . 1_465 ?
Al3 Si2 Gd2 78.03(4) 1_455 1_465 ?
Al3 Si2 Gd2 78.03(4) 1_565 1_465 ?
Al2 Si2 Gd2 125.54(3) . 1_465 ?
Gd2 Si2 Gd2 89.61(4) 1_565 1_465 ?
Gd2 Si2 Gd2 89.61(4) 1_455 1_465 ?
Si1 Al1 Si1 113.69(5) . 1_455 ?
Si1 Al1 Si1 113.69(5) . 1_565 ?
Si1 Al1 Si1 113.69(5) 1_455 1_565 ?
Si1 Al1 Si1 104.83(6) . 25_455 ?
Si1 Al1 Si1 104.82(6) 1_455 25_455 ?
Si1 Al1 Si1 104.82(6) 1_565 25_455 ?
Si1 Al1 Gd2 58.44(4) . 1_455 ?
Si1 Al1 Gd2 58.44(4) 1_455 1_455 ?
Si1 Al1 Gd2 120.43(9) 1_565 1_455 ?
Si1 Al1 Gd2 134.75(3) 25_455 1_455 ?
Si1 Al1 Gd2 58.44(4) . 1_565 ?
Si1 Al1 Gd2 120.43(9) 1_455 1_565 ?
Si1 Al1 Gd2 58.44(4) 1_565 1_565 ?
Si1 Al1 Gd2 134.75(3) 25_455 1_565 ?
Gd2 Al1 Gd2 75.91(4) 1_455 1_565 ?
Si1 Al1 Gd2 120.43(9) . 1_465 ?
Si1 Al1 Gd2 58.44(4) 1_455 1_465 ?
Si1 Al1 Gd2 58.44(4) 1_565 1_465 ?
Si1 Al1 Gd2 134.75(3) 25_455 1_465 ?
Gd2 Al1 Gd2 75.91(4) 1_455 1_465 ?
Gd2 Al1 Gd2 75.91(4) 1_565 1_465 ?
Au1 Al2 Au1 110.38(4) . 1_455 ?
Au1 Al2 Au1 110.38(4) . 1_565 ?
Au1 Al2 Au1 110.38(4) 1_455 1_565 ?
Au1 Al2 Si2 108.54(4) . . ?
Au1 Al2 Si2 108.54(4) 1_455 . ?
Au1 Al2 Si2 108.54(4) 1_565 . ?
Au1 Al2 Al2 55.19(2) . 19_455 ?
Au1 Al2 Al2 55.19(2) 1_455 19_455 ?
Au1 Al2 Al2 127.60(11) 1_565 19_455 ?
Si2 Al2 Al2 123.86(7) . 19_455 ?
Au1 Al2 Al2 55.19(2) . 19_565 ?
Au1 Al2 Al2 127.60(11) 1_455 19_565 ?
Au1 Al2 Al2 55.19(2) 1_565 19_565 ?
Si2 Al2 Al2 123.86(7) . 19_565 ?
Al2 Al2 Al2 91.97(9) 19_455 19_565 ?
Au1 Al2 Al2 127.60(11) . 19_465 ?
Au1 Al2 Al2 55.19(2) 1_455 19_465 ?
Au1 Al2 Al2 55.19(2) 1_565 19_465 ?
Si2 Al2 Al2 123.86(7) . 19_465 ?
Al2 Al2 Al2 91.97(9) 19_455 19_465 ?
Al2 Al2 Al2 91.97(9) 19_565 19_465 ?
Au1 Al2 Al3 124.77(2) . 1_565 ?
Au1 Al2 Al3 124.77(2) 1_455 1_565 ?
Au1 Al2 Al3 55.07(4) 1_565 1_565 ?
Si2 Al2 Al3 53.48(5) . 1_565 ?
Al2 Al2 Al3 177.33(10) 19_455 1_565 ?
Al2 Al2 Al3 89.88(4) 19_565 1_565 ?
Al2 Al2 Al3 89.88(4) 19_465 1_565 ?
Au1 Al2 Al3 55.07(4) . . ?
Au1 Al2 Al3 124.77(2) 1_455 . ?
Au1 Al2 Al3 124.77(2) 1_565 . ?
Si2 Al2 Al3 53.48(5) . . ?
Al2 Al2 Al3 89.88(4) 19_455 . ?
Al2 Al2 Al3 89.88(4) 19_565 . ?
Al2 Al2 Al3 177.33(10) 19_465 . ?
Al3 Al2 Al3 88.21(6) 1_565 . ?
Au1 Al2 Al3 124.77(2) . 1_455 ?
Au1 Al2 Al3 55.07(4) 1_455 1_455 ?
Au1 Al2 Al3 124.77(2) 1_565 1_455 ?
Si2 Al2 Al3 53.48(5) . 1_455 ?
Al2 Al2 Al3 89.88(4) 19_455 1_455 ?
Al2 Al2 Al3 177.33(10) 19_565 1_455 ?
Al2 Al2 Al3 89.88(4) 19_465 1_455 ?
Al3 Al2 Al3 88.21(6) 1_565 1_455 ?
Al3 Al2 Al3 88.21(6) . 1_455 ?
Si2 Al3 Si2 110.91(6) 1_655 . ?
Si2 Al3 Si2 110.91(6) 1_655 1_545 ?
Si2 Al3 Si2 110.91(6) . 1_545 ?
Si2 Al3 Au1 107.99(6) 1_655 . ?
Si2 Al3 Au1 107.99(6) . . ?
Si2 Al3 Au1 107.99(6) 1_545 . ?
Si2 Al3 Al2 124.47(3) 1_655 . ?
Si2 Al3 Al2 54.51(5) . . ?
Si2 Al3 Al2 124.47(3) 1_545 . ?
Au1 Al3 Al2 53.48(5) . . ?
Si2 Al3 Al2 124.47(3) 1_655 1_545 ?
Si2 Al3 Al2 124.47(3) . 1_545 ?
Si2 Al3 Al2 54.51(5) 1_545 1_545 ?
Au1 Al3 Al2 53.48(5) . 1_545 ?
Al2 Al3 Al2 88.21(6) . 1_545 ?
Si2 Al3 Al2 54.51(5) 1_655 1_655 ?
Si2 Al3 Al2 124.47(3) . 1_655 ?
Si2 Al3 Al2 124.47(3) 1_545 1_655 ?
Au1 Al3 Al2 53.48(5) . 1_655 ?
Al2 Al3 Al2 88.21(6) . 1_655 ?
Al2 Al3 Al2 88.21(6) 1_545 1_655 ?
Si2 Al3 Gd2 56.48(4) 1_655 1_565 ?
Si2 Al3 Gd2 56.48(4) . 1_565 ?
Si2 Al3 Gd2 115.91(8) 1_545 1_565 ?
Au1 Al3 Gd2 136.10(3) . 1_565 ?
Al2 Al3 Gd2 98.64(3) . 1_565 ?
Al2 Al3 Gd2 170.43(6) 1_545 1_565 ?
Al2 Al3 Gd2 98.64(3) 1_655 1_565 ?
Si2 Al3 Gd2 56.48(4) 1_655 . ?
Si2 Al3 Gd2 115.91(8) . . ?
Si2 Al3 Gd2 56.48(4) 1_545 . ?
Au1 Al3 Gd2 136.10(3) . . ?
Al2 Al3 Gd2 170.43(6) . . ?
Al2 Al3 Gd2 98.64(3) 1_545 . ?
Al2 Al3 Gd2 98.64(3) 1_655 . ?
Gd2 Al3 Gd2 73.82(4) 1_565 . ?
Si2 Al3 Gd2 115.91(8) 1_655 1_455 ?
Si2 Al3 Gd2 56.48(4) . 1_455 ?
Si2 Al3 Gd2 56.48(4) 1_545 1_455 ?
Au1 Al3 Gd2 136.10(3) . 1_455 ?
Al2 Al3 Gd2 98.64(3) . 1_455 ?
Al2 Al3 Gd2 98.64(3) 1_545 1_455 ?
Al2 Al3 Gd2 170.43(6) 1_655 1_455 ?
Gd2 Al3 Gd2 73.82(4) 1_565 1_455 ?
Gd2 Al3 Gd2 73.82(4) . 1_455 ?

loop_
_geom_bond_atom_site_label_1
_geom_bond_atom_site_label_2
_geom_bond_distance
_geom_bond_site_symmetry_2
_geom_bond_publ_flag
Au1 Al2 2.5424(8) 19 ?
Au1 Al2 2.5424(8) 19_455 ?
Au1 Al2 2.5424(8) 1_655 ?
Au1 Al2 2.5424(8) . ?
Au1 Al2 2.5424(8) 19_565 ?
Au1 Al2 2.5424(8) 1_545 ?
Au1 Al3 2.594(2) . ?
Au1 Al3 2.594(2) 19 ?
Gd2 Si2 2.9622(11) 1_545 ?
Gd2 Si2 2.9622(11) 1_655 ?
Gd2 Si2 2.9622(11) 1_645 ?
Gd2 Si1 2.9794(12) 1_655 ?
Gd2 Si1 2.9794(12) . ?
Gd2 Si1 2.9794(12) 1_545 ?
Gd2 Al1 3.3939(16) 1_655 ?
Gd2 Al1 3.3938(16) 1_545 ?
Gd2 Al1 3.3938(16) 1_645 ?
Gd2 Al3 3.4760(17) 1_545 ?
Gd2 Al3 3.4760(17) . ?
Gd2 Al3 3.4760(17) 1_655 ?
Si1 Al1 2.4934(9) . ?
Si1 Al1 2.4934(9) 1_655 ?
Si1 Al1 2.4934(9) 1_545 ?
Si1 Al1 2.528(3) 25_455 ?
Si1 Gd2 2.9794(12) 1_455 ?
Si1 Gd2 2.9794(12) 1_565 ?
Si2 Al3 2.5343(10) . ?
Si2 Al3 2.5343(10) 1_455 ?
Si2 Al3 2.5343(10) 1_565 ?
Si2 Al2 2.568(3) . ?
Si2 Gd2 2.9622(11) 1_565 ?
Si2 Gd2 2.9622(11) 1_455 ?
Si2 Gd2 2.9622(11) 1_465 ?
Al1 Si1 2.4934(9) 1_455 ?
Al1 Si1 2.4934(9) 1_565 ?
Al1 Si1 2.528(3) 25_455 ?
Al1 Gd2 3.3939(16) 1_455 ?
Al1 Gd2 3.3939(16) 1_565 ?
Al1 Gd2 3.3939(16) 1_465 ?
Al2 Au1 2.5424(8) 1_455 ?
Al2 Au1 2.5424(8) 1_565 ?
Al2 Al2 2.903(2) 19_455 ?
Al2 Al2 2.903(2) 19_565 ?
Al2 Al2 2.903(2) 19_465 ?
Al2 Al3 2.9994(18) 1_565 ?
Al2 Al3 2.9994(18) . ?
Al2 Al3 2.9994(18) 1_455 ?
Al3 Si2 2.5343(10) 1_655 ?
Al3 Si2 2.5343(10) 1_545 ?
Al3 Al2 2.9994(18) 1_545 ?
Al3 Al2 2.9994(18) 1_655 ?
Al3 Gd2 3.4760(17) 1_565 ?
Al3 Gd2 3.4760(17) 1_455 ?
